data_2106934
loop_
_publ_author_name
'Petricek, V.'
'Cisarova, I.'
'de Boer, J.L.'
'Zhou, W.'
'Meetsma, A.'
'Wiegers, A.'
'van Smaalen, S.'

_publ_section_title
;
 The modulated structure of the commensurate misfit-layer (Bi Se)1.09 Ta
 Se2
;
_journal_name_full 'Acta Crystallographica B (39,1983-)'
_journal_page_first 258
_journal_page_last 266
_journal_volume 49
_journal_year 1993
_chemical_formula_sum 'Se2 Ta'
_chemical_name_systematic '(Bi Se)1.09 Ta Se2'
_space_group_crystal_system orthorhombic
_space_group_IT_number 42
_space_group_name_Hall 'F -2 -2'
_space_group_name_H-M_alt 'F m 2 m'
_cell_angle_alpha 90
_cell_angle_beta 90
_cell_angle_gamma 90
_cell_formula_units_Z 4
_cell_length_a 3.421
_cell_length_b 5.97
_cell_length_c 24.341
_cell_volume 497.125
_citation_journal_id_ASTM ASBSDK
_cod_data_source_file Petricek_ASBSDK_1993_776.cif
_cod_data_source_block Se2Ta1
_cod_depositor_comments
;
 Updating space group information.

 Antanas Vaitkus,
 2018-06-11
;
_cod_original_cell_volume 497.1252
_cod_original_formula_sum 'Se2 Ta1'
_cod_database_code 2106934

loop_
_space_group_symop_id
_space_group_symop_operation_xyz
1 x,y,z
2 -x,y,-z
3 x,y,-z
4 -x,y,z
5 x+1/2,y+1/2,z
6 -x+1/2,y+1/2,-z
7 x+1/2,y+1/2,-z
8 -x+1/2,y+1/2,z
9 x,y+1/2,z+1/2
10 -x,y+1/2,-z+1/2
11 x,y+1/2,-z+1/2
12 -x,y+1/2,z+1/2
13 x+1/2,y,z+1/2
14 -x+1/2,y,-z+1/2
15 x+1/2,y,-z+1/2
16 -x+1/2,y,z+1/2

loop_
_atom_site_label
_atom_site_type_symbol
_atom_site_fract_x
_atom_site_fract_y
_atom_site_fract_z
_atom_site_occupancy
_atom_site_U_iso_or_equiv
Ta1 Ta+2 0 0 0 1 0.0
Se1 Se-2 0 0.334 -0.06837 1 0.0
